data_7244981
loop_
_publ_author_name
'Ma, Yanan'
'Yang, Xiaoping'
'Leng, Xilong'
'Schipper, Desmond'

_publ_section_title
;
 Construction of a Cd8Tb4 nanoring for luminescence response to
 2,6-dipicolinic acid as an anthrax biomarker
;
_journal_name_full CrystEngComm
_journal_paper_doi 10.1039/D2CE00502F
_journal_year 2022
_chemical_formula_sum 'C272 H264 Cd8 N16 O68 Tb4'
_chemical_formula_weight 6379.87
_chemical_name_systematic cluster-1
_chemical_properties_physical Heat-sensitive
_space_group_IT_number 104
_space_group_name_Hall 'P 4 -2n'
_space_group_name_H-M_alt 'P 4 n c'
_symmetry_cell_setting tetragonal
_symmetry_space_group_name_H-M 'P 4 n c'
_atom_sites_solution_hydrogens geom
_atom_sites_solution_primary direct
_atom_sites_solution_secondary difmap
_audit_creation_method SHELXL-97
_audit_update_record
;
2021-08-26 deposited with the CCDC.	2022-05-23 downloaded from the CCDC.
;
_cell_angle_alpha 90.00
_cell_angle_beta 90.00
_cell_angle_gamma 90.00
_cell_formula_units_Z 2
_cell_length_a 29.8693(16)
_cell_length_b 29.8693(16)
_cell_length_c 21.918(3)
_cell_measurement_reflns_used 29911
_cell_measurement_temperature 190(1)
_cell_measurement_theta_max 30.6522
_cell_measurement_theta_min 1.2780
_cell_volume 19555(3)
_computing_cell_refinement 'Collect software, Nonius B.V. 1998'
_computing_data_collection 'Collect software, Nonius B.V. 1998'
_computing_data_reduction
;
DENZO and Scalepack (Otwinoski and Minor, 1997)
;
_computing_molecular_graphics 'XP SHELXTL/PC, Siemens Analytical'
_computing_structure_refinement 'XL SHELXTL/PC, Siemens Analytical'
_computing_structure_solution
;

SIR97 - Altomare A., Burla M.C., Camalli M., Cascarano G.L., Giacovazzo C., 
Guagliardi A., Moliterni A.G.G., Polidori G.,Spagna R.
;
_diffrn_ambient_temperature 190(1)
_diffrn_detector_area_resol_mean 13.6612
_diffrn_measured_fraction_theta_full 0.981
_diffrn_measured_fraction_theta_max 0.981
_diffrn_measurement_device_type 'Mercury2 (2x2 bin mode)'
_diffrn_measurement_method dtprofit.ref
_diffrn_radiation_monochromator graphite
_diffrn_radiation_source 'fine-focus sealed tube'
_diffrn_radiation_type MoK\a
_diffrn_radiation_wavelength 0.71073
_diffrn_reflns_av_R_equivalents 0.0000
_diffrn_reflns_av_sigmaI/netI 0.3119
_diffrn_reflns_limit_h_max 25
_diffrn_reflns_limit_h_min 0
_diffrn_reflns_limit_k_max 35
_diffrn_reflns_limit_k_min 1
_diffrn_reflns_limit_l_max 23
_diffrn_reflns_limit_l_min -21
_diffrn_reflns_number 16908
_diffrn_reflns_theta_full 25.00
_diffrn_reflns_theta_max 25.00
_diffrn_reflns_theta_min 1.52
_exptl_absorpt_coefficient_mu 1.195
_exptl_absorpt_correction_T_max 1.0000
_exptl_absorpt_correction_T_min 0.7806
_exptl_absorpt_correction_type multi-scan
_exptl_absorpt_process_details 'DENZO and Scalepack (Otwinoski and Minor, 1997)'
_exptl_crystal_colour Yellow
_exptl_crystal_density_diffrn 1.084
_exptl_crystal_density_method 'not measured'
_exptl_crystal_description Block
_exptl_crystal_F_000 6392
_exptl_crystal_preparation Luminescent
_exptl_crystal_recrystallization_method 'Vapour deposition'
_exptl_crystal_size_max 0.19
_exptl_crystal_size_mid 0.18
_exptl_crystal_size_min 0.11
_platon_squeeze_details
;
;
_refine_diff_density_max 1.059
_refine_diff_density_min -0.725
_refine_diff_density_rms 0.180
_refine_ls_abs_structure_details 'Flack H D (1983), Acta Cryst. A39, 876-881'
_refine_ls_abs_structure_Flack 0.00
_refine_ls_extinction_method none
_refine_ls_goodness_of_fit_ref 0.934
_refine_ls_hydrogen_treatment constr
_refine_ls_matrix_type full
_refine_ls_number_parameters 805
_refine_ls_number_reflns 16908
_refine_ls_number_restraints 561
_refine_ls_restrained_S_all 0.927
_refine_ls_R_factor_all 0.2175
_refine_ls_R_factor_gt 0.0980
_refine_ls_shift/su_max 0.001
_refine_ls_shift/su_mean 0.000
_refine_ls_structure_factor_coef Fsqd
_refine_ls_weighting_details 'calc w=1/[\s^2^(Fo^2^)+(0.1411P)^2^+0.0000P] where P=(Fo^2^+2Fc^2^)/3'
_refine_ls_weighting_scheme calc
_refine_ls_wR_factor_gt 0.1740
_refine_ls_wR_factor_ref 0.2272
_reflns_number_gt 9231
_reflns_number_total 16908
_reflns_threshold_expression >2sigma(I)
_cod_data_source_file d2ce00502f2.cif
_cod_data_source_block Nanoring-1
_cod_depositor_comments
;
The following automatic conversions were performed:

data item '_exptl_absorpt_correction_type' value 'Multi-scan' was
changed to 'multi-scan' in accordance with the
/home/data/users/saulius/crontab/automatic-downloads/rss-feeds/RSC/lib/dictionaries/cif_core.dic
dictionary named 'cif_core.dic' version 2.4.2 last updated on
2011-04-26.

data item '_symmetry_cell_setting' value 'TETRAGONAL' was changed to
'tetragonal' in accordance with the
/home/data/users/saulius/crontab/automatic-downloads/rss-feeds/RSC/lib/dictionaries/cif_core.dic
dictionary named 'cif_core.dic' version 2.4.2 last updated on
2011-04-26.

Automatic conversion script
Id: cif_fix_values 7556 2019-12-06 15:28:31Z antanas 
;
_cod_original_sg_symbol_H-M P4nc
_cod_database_code 7244981

loop_
_symmetry_equiv_pos_as_xyz
'x, y, z'
'-x, -y, z'
'-y, x, z'
'y, -x, z'
'x+1/2, -y+1/2, z+1/2'
'-x+1/2, y+1/2, z+1/2'
'-y+1/2, -x+1/2, z+1/2'
'y+1/2, x+1/2, z+1/2'

loop_
_atom_site_label
_atom_site_type_symbol
_atom_site_fract_x
_atom_site_fract_y
_atom_site_fract_z
_atom_site_U_iso_or_equiv
_atom_site_adp_type
_atom_site_occupancy
_atom_site_symmetry_multiplicity
_atom_site_calc_flag
_atom_site_refinement_flags
_atom_site_disorder_assembly
_atom_site_disorder_group
Tb1 Tb 0.77964(5) 0.51314(5) 0.62136(9) 0.0998(6) Uani 1 1 d U . .
Cd1 Cd 0.78349(6) 0.40253(7) 0.54428(9) 0.0806(7) Uani 1 1 d DU . .
Cd2 Cd 0.77237(7) 0.62304(7) 0.70003(10) 0.0839(7) Uani 1 1 d U . .
N1 N 0.8464(7) 0.3640(7) 0.5872(12) 0.081(7) Uani 1 1 d U . .
N2 N 0.8269(7) 0.6659(7) 0.6635(11) 0.073(6) Uani 1 1 d U . .
N3 N 0.7749(7) 0.6176(7) 0.8011(10) 0.077(7) Uani 1 1 d U . .
N4 N 0.7889(7) 0.4026(8) 0.4380(11) 0.075(6) Uani 1 1 d U . .
O1 O 0.7579(6) 0.4682(7) 0.7324(9) 0.097(6) Uani 1 1 d U . .
O2 O 0.7925(5) 0.4354(6) 0.6412(8) 0.087(6) Uani 1 1 d U . .
O3 O 0.8708(8) 0.2752(7) 0.5703(12) 0.141(8) Uani 1 1 d DU . .
O4 O 0.7652(8) 0.1564(8) 0.6666(11) 0.140(8) Uani 1 1 d DU . .
O5 O 0.7844(6) 0.5900(6) 0.6055(10) 0.106(6) Uani 1 1 d U . .
O6 O 0.7535(6) 0.5569(6) 0.5127(8) 0.090(6) Uani 1 1 d U . .
O7 O 0.8601(6) 0.4924(7) 0.6812(10) 0.105(6) Uani 1 1 d U . .
O8 O 0.8067(5) 0.5565(5) 0.7131(7) 0.066(5) Uani 1 1 d U . .
O9 O 0.7416(6) 0.6925(6) 0.7475(8) 0.084(5) Uani 1 1 d U . .
O10 O 0.6738(6) 0.7639(6) 0.5005(9) 0.090(6) Uani 1 1 d U . .
O11 O 0.8110(7) 0.4730(6) 0.5320(9) 0.102(6) Uani 1 1 d U . .
O12 O 0.8557(6) 0.5409(6) 0.5604(9) 0.103(6) Uani 1 1 d U . .
O13 O 0.7101(7) 0.4031(8) 0.5602(11) 0.128(7) Uani 1 1 d U . .
O14 O 0.7207(7) 0.4730(6) 0.5757(9) 0.097(6) Uani 1 1 d U . .
O15 O 0.7174(7) 0.5440(7) 0.6675(9) 0.112(7) Uani 1 1 d U . .
O16 O 0.6954(10) 0.6144(11) 0.6819(14) 0.181(11) Uani 1 1 d U . .
O17 O 0.937(2) 0.5045(18) 0.208(3) 0.370 Uiso 1 1 d . . .
C1 C 0.7378(11) 0.4912(11) 0.7866(16) 0.123(11) Uani 1 1 d U . .
H1A H 0.7350 0.4703 0.8196 0.185 Uiso 1 1 calc R . .
H1B H 0.7088 0.5026 0.7760 0.185 Uiso 1 1 calc R . .
H1C H 0.7568 0.5155 0.7989 0.185 Uiso 1 1 calc R . .
C2 C 0.7798(9) 0.4269(9) 0.7445(12) 0.080(8) Uani 1 1 d DU . .
C3 C 0.7892(9) 0.4040(10) 0.7967(13) 0.087(9) Uani 1 1 d DU . .
H3A H 0.7773 0.4147 0.8332 0.104 Uiso 1 1 calc R . .
C4 C 0.8143(9) 0.3673(9) 0.7984(13) 0.089(9) Uani 1 1 d DU . .
H4A H 0.8177 0.3518 0.8349 0.106 Uiso 1 1 calc R . .
C5 C 0.8351(10) 0.3520(10) 0.7466(14) 0.108(10) Uani 1 1 d DU . .
H5A H 0.8542 0.3275 0.7495 0.130 Uiso 1 1 calc R . .
C6 C 0.8287(8) 0.3722(8) 0.6891(13) 0.069(7) Uani 1 1 d DU . .
C7 C 0.7994(9) 0.4071(9) 0.6923(14) 0.087(9) Uani 1 1 d DU . .
C8 C 0.8501(10) 0.3521(11) 0.6439(17) 0.103(11) Uani 1 1 d U . .
H8A H 0.8689 0.3282 0.6533 0.124 Uiso 1 1 calc R . .
C9 C 0.8760(8) 0.3462(9) 0.5419(14) 0.074(7) Uani 1 1 d U . .
C10 C 0.8972(11) 0.3757(12) 0.5063(16) 0.117(11) Uani 1 1 d U . .
H10B H 0.8882 0.4054 0.5094 0.141 Uiso 1 1 calc R . .
C11 C 0.9290(12) 0.3673(11) 0.4682(16) 0.120(11) Uani 1 1 d DU . .
H11A H 0.9469 0.3896 0.4516 0.144 Uiso 1 1 calc R . .
C12 C 0.9344(9) 0.3226(10) 0.4539(14) 0.101(10) Uani 1 1 d DU . .
H12A H 0.9509 0.3160 0.4191 0.121 Uiso 1 1 calc R . .
C13 C 0.9174(10) 0.2866(11) 0.4869(15) 0.124(12) Uani 1 1 d DU . .
H13A H 0.9247 0.2565 0.4830 0.149 Uiso 1 1 calc R . .
C14 C 0.8860(10) 0.3065(12) 0.5283(15) 0.096(10) Uani 1 1 d U . .
C15 C 0.8424(13) 0.2389(13) 0.5415(16) 0.245 Uiso 1 1 d D . .
H15A H 0.8107 0.2459 0.5429 0.295 Uiso 1 1 calc R . .
H15B H 0.8513 0.2326 0.4998 0.295 Uiso 1 1 calc R . .
C16 C 0.8547(12) 0.2011(10) 0.585(2) 0.201 Uiso 1 1 d D . .
H16A H 0.8570 0.1742 0.5602 0.242 Uiso 1 1 calc R . .
H16B H 0.8845 0.2075 0.5999 0.242 Uiso 1 1 calc R . .
C17 C 0.8257(15) 0.1895(13) 0.6404(18) 0.21(2) Uani 1 1 d DU . .
H17A H 0.7970 0.2038 0.6337 0.258 Uiso 1 1 calc R . .
H17B H 0.8393 0.2045 0.6749 0.258 Uiso 1 1 calc R . .
C18 C 0.8154(10) 0.1420(12) 0.6615(18) 0.180(18) Uani 1 1 d DU . .
H18A H 0.8291 0.1341 0.7002 0.216 Uiso 1 1 calc R . .
H18B H 0.8210 0.1192 0.6309 0.216 Uiso 1 1 calc R . .
C19 C 0.7327(10) 0.1344(9) 0.7105(14) 0.106(10) Uani 1 1 d DU . .
C20 C 0.7537(10) 0.1059(10) 0.7570(13) 0.110(11) Uani 1 1 d DU . .
H20A H 0.7845 0.1061 0.7630 0.132 Uiso 1 1 calc R . .
C21 C 0.7287(10) 0.0814(10) 0.7884(15) 0.094(9) Uani 1 1 d U . .
H21A H 0.7403 0.0586 0.8126 0.112 Uiso 1 1 calc R . .
C22 C 0.6838(11) 0.0894(9) 0.7855(13) 0.099(10) Uani 1 1 d DU . .
H22A H 0.6657 0.0728 0.8115 0.119 Uiso 1 1 calc R . .
C23 C 0.6612(11) 0.1220(9) 0.7448(14) 0.110(10) Uani 1 1 d DU . .
H23A H 0.6304 0.1266 0.7463 0.132 Uiso 1 1 calc R . .
C24 C 0.6891(9) 0.1460(8) 0.7031(14) 0.073(7) Uani 1 1 d U . .
C25 C 0.8351(9) 0.6759(9) 0.6059(15) 0.096(9) Uani 1 1 d U . .
H25A H 0.8581 0.6961 0.5980 0.115 Uiso 1 1 calc R . .
C26 C 0.8107(8) 0.6576(8) 0.5530(12) 0.065(7) Uani 1 1 d U . .
C27 C 0.8164(9) 0.6814(10) 0.4973(13) 0.082(8) Uani 1 1 d U . .
H27A H 0.8301 0.7093 0.4939 0.098 Uiso 1 1 calc R . .
C28 C 0.8001(10) 0.6595(11) 0.4527(16) 0.105(10) Uani 1 1 d U . .
H28A H 0.8012 0.6747 0.4157 0.126 Uiso 1 1 calc R . .
C29 C 0.7825(9) 0.6201(10) 0.4490(16) 0.090(10) Uani 1 1 d U . .
H29A H 0.7751 0.6083 0.4110 0.108 Uiso 1 1 calc R . .
C30 C 0.7751(10) 0.5975(10) 0.4972(14) 0.092(9) Uani 1 1 d DU . .
C31 C 0.7885(9) 0.6204(9) 0.5541(13) 0.083(9) Uani 1 1 d DU . .
C32 C 0.7358(10) 0.5361(10) 0.4534(15) 0.114(11) Uani 1 1 d U . .
H32A H 0.7262 0.5594 0.4263 0.171 Uiso 1 1 calc R . .
H32B H 0.7110 0.5168 0.4626 0.171 Uiso 1 1 calc R . .
H32C H 0.7592 0.5190 0.4344 0.171 Uiso 1 1 calc R . .
C33 C 0.9006(9) 0.4668(9) 0.6556(13) 0.096(9) Uani 1 1 d U . .
H33A H 0.9271 0.4846 0.6602 0.145 Uiso 1 1 calc R . .
H33B H 0.8958 0.4605 0.6131 0.145 Uiso 1 1 calc R . .
H33C H 0.9041 0.4392 0.6775 0.145 Uiso 1 1 calc R . .
C34 C 0.8653(11) 0.5091(10) 0.7374(16) 0.097(10) Uani 1 1 d U . .
C35 C 0.9009(9) 0.4944(9) 0.7803(15) 0.093(9) Uani 1 1 d U . .
H35A H 0.9236 0.4749 0.7690 0.112 Uiso 1 1 calc R . .
C36 C 0.8974(10) 0.5120(11) 0.8383(16) 0.099(10) Uani 1 1 d U . .
H36A H 0.9160 0.5011 0.8688 0.119 Uiso 1 1 calc R . .
C37 C 0.8692(10) 0.5430(10) 0.8514(14) 0.098(10) Uani 1 1 d U . .
H37A H 0.8708 0.5536 0.8912 0.118 Uiso 1 1 calc R . .
C38 C 0.8341(8) 0.5649(8) 0.8125(11) 0.060(7) Uani 1 1 d U . .
C39 C 0.8340(8) 0.5426(8) 0.7558(13) 0.069(7) Uani 1 1 d U . .
C40 C 0.8083(9) 0.5949(9) 0.8359(15) 0.092(9) Uani 1 1 d DU . .
H40A H 0.8117 0.6021 0.8769 0.110 Uiso 1 1 calc R . .
C41 C 0.7443(9) 0.6484(10) 0.8350(14) 0.084(8) Uani 1 1 d U . .
C42 C 0.7289(10) 0.6363(13) 0.8958(18) 0.142(14) Uani 1 1 d DU . .
H42A H 0.7352 0.6099 0.9167 0.170 Uiso 1 1 calc R . .
C43 C 0.7027(9) 0.6723(10) 0.9169(14) 0.092(9) Uani 1 1 d U . .
H43A H 0.6942 0.6699 0.9576 0.110 Uiso 1 1 calc R . .
C44 C 0.6887(11) 0.7068(12) 0.8912(16) 0.129(13) Uani 1 1 d DU . .
H44A H 0.6738 0.7277 0.9152 0.155 Uiso 1 1 calc R . .
C45 C 0.6932(12) 0.7155(12) 0.835(2) 0.148(14) Uani 1 1 d DU . .
H45A H 0.6771 0.7376 0.8145 0.178 Uiso 1 1 calc R . .
C46 C 0.7270(9) 0.6865(9) 0.8060(13) 0.088(9) Uani 1 1 d DU . .
C47 C 0.7147(8) 0.7229(8) 0.7104(11) 0.074(8) Uani 1 1 d DU . .
H47A H 0.7194 0.7535 0.7241 0.089 Uiso 1 1 calc R . .
H47B H 0.6832 0.7159 0.7156 0.089 Uiso 1 1 calc R . .
C48 C 0.7275(10) 0.7190(10) 0.6405(12) 0.114(11) Uani 1 1 d DU . .
H48A H 0.7568 0.7320 0.6336 0.137 Uiso 1 1 calc R . .
H48B H 0.7284 0.6878 0.6284 0.137 Uiso 1 1 calc R . .
C49 C 0.6933(8) 0.7434(8) 0.6042(10) 0.074(8) Uani 1 1 d DU . .
H49A H 0.6935 0.7747 0.6156 0.089 Uiso 1 1 calc R . .
H49B H 0.6639 0.7315 0.6137 0.089 Uiso 1 1 calc R . .
C50 C 0.7013(9) 0.7395(8) 0.5356(11) 0.074(8) Uani 1 1 d DU . .
H50A H 0.7319 0.7485 0.5270 0.089 Uiso 1 1 calc R . .
H50B H 0.6984 0.7083 0.5239 0.089 Uiso 1 1 calc R . .
C51 C 0.7545(9) 0.3338(10) 0.4361(13) 0.077(8) Uani 1 1 d U . .
C52 C 0.7311(9) 0.2966(9) 0.4121(14) 0.084(9) Uani 1 1 d DU . .
H52A H 0.7229 0.2721 0.4358 0.100 Uiso 1 1 calc R . .
C53 C 0.7208(15) 0.2996(17) 0.3464(18) 0.19(2) Uani 1 1 d DU . .
H53A H 0.7055 0.2769 0.3261 0.233 Uiso 1 1 calc R . .
C54 C 0.7355(10) 0.3395(11) 0.3152(15) 0.112(11) Uani 1 1 d DU . .
H54A H 0.7338 0.3434 0.2731 0.134 Uiso 1 1 calc R . .
C55 C 0.7523(10) 0.3710(10) 0.3547(16) 0.112(10) Uani 1 1 d DU . .
H55A H 0.7512 0.4000 0.3394 0.134 Uiso 1 1 calc R . .
C56 C 0.7704(8) 0.3683(9) 0.4121(12) 0.065(7) Uani 1 1 d U . .
C57 C 0.8190(9) 0.4275(10) 0.4085(14) 0.086(9) Uani 1 1 d U . .
H57A H 0.8249 0.4204 0.3680 0.103 Uiso 1 1 calc R . .
C58 C 0.8403(9) 0.4606(10) 0.4320(13) 0.076(8) Uani 1 1 d DU . .
C59 C 0.8677(12) 0.4842(11) 0.3922(16) 0.143(14) Uani 1 1 d DU . .
H59A H 0.8642 0.4764 0.3514 0.171 Uiso 1 1 calc R . .
C60 C 0.8984(11) 0.5162(10) 0.4022(17) 0.114(11) Uani 1 1 d DU . .
H60A H 0.9210 0.5228 0.3744 0.137 Uiso 1 1 calc R . .
C61 C 0.8939(11) 0.5380(11) 0.4558(16) 0.116(10) Uani 1 1 d U . .
H61A H 0.9103 0.5639 0.4633 0.140 Uiso 1 1 calc R . .
C62 C 0.8625(10) 0.5206(10) 0.5029(16) 0.092(9) Uani 1 1 d U . .
C63 C 0.8401(9) 0.4864(9) 0.4829(14) 0.074(8) Uani 1 1 d U . .
C64 C 0.8930(11) 0.5712(11) 0.5858(16) 0.137(13) Uani 1 1 d U . .
H64A H 0.9154 0.5759 0.5550 0.206 Uiso 1 1 calc R . .
H64B H 0.9064 0.5572 0.6207 0.206 Uiso 1 1 calc R . .
H64C H 0.8805 0.5996 0.5976 0.206 Uiso 1 1 calc R . .
C65 C 0.6488(14) 0.4420(18) 0.598(3) 0.28(3) Uani 1 1 d DU . .
H65A H 0.6389 0.4722 0.6041 0.424 Uiso 1 1 calc R . .
H65B H 0.6491 0.4262 0.6358 0.424 Uiso 1 1 calc R . .
H65C H 0.6288 0.4272 0.5698 0.424 Uiso 1 1 calc R . .
C66 C 0.6960(9) 0.4424(13) 0.5706(15) 0.117(12) Uani 1 1 d DU . .
C67 C 0.6404(15) 0.5705(16) 0.640(3) 0.252 Uiso 1 1 d D . .
H67A H 0.6316 0.5400 0.6329 0.378 Uiso 1 1 calc R . .
H67B H 0.6392 0.5867 0.6022 0.378 Uiso 1 1 calc R . .
H67C H 0.6202 0.5840 0.6687 0.378 Uiso 1 1 calc R . .
C68 C 0.6901(14) 0.5718(17) 0.6664(19) 0.143(14) Uani 1 1 d DU . .

loop_
_atom_site_aniso_label
_atom_site_aniso_U_11
_atom_site_aniso_U_22
_atom_site_aniso_U_33
_atom_site_aniso_U_23
_atom_site_aniso_U_13
_atom_site_aniso_U_12
Tb1 0.0980(11) 0.1246(13) 0.0768(11) 0.0148(11) -0.0085(10) -0.0035(9)
Cd1 0.0844(15) 0.1141(17) 0.0432(13) 0.0138(12) 0.0049(12) -0.0105(12)
Cd2 0.0976(16) 0.1140(18) 0.0400(13) 0.0189(12) -0.0083(12) -0.0009(12)
N1 0.078(10) 0.083(10) 0.083(10) 0.001(8) 0.001(8) 0.003(8)
N2 0.072(9) 0.077(10) 0.070(10) 0.002(8) -0.001(8) 0.002(8)
N3 0.078(10) 0.080(10) 0.072(10) 0.005(8) -0.005(8) -0.010(8)
N4 0.081(10) 0.077(10) 0.066(10) 0.001(8) 0.001(8) -0.011(8)
O1 0.100(9) 0.107(10) 0.084(9) -0.002(8) 0.024(7) -0.006(8)
O2 0.088(9) 0.092(9) 0.079(10) 0.004(7) 0.010(7) -0.013(7)
O3 0.145(11) 0.137(11) 0.141(12) -0.013(9) 0.004(9) 0.006(9)
O4 0.146(11) 0.142(11) 0.132(11) 0.005(8) -0.002(9) -0.011(8)
O5 0.113(9) 0.115(10) 0.090(10) -0.011(8) -0.007(8) -0.008(8)
O6 0.097(9) 0.095(9) 0.078(9) -0.011(7) -0.005(7) -0.003(8)
O7 0.106(10) 0.110(10) 0.098(10) 0.000(8) 0.002(8) -0.006(8)
O8 0.066(8) 0.075(8) 0.056(8) 0.000(7) -0.007(7) 0.004(6)
O9 0.091(9) 0.090(9) 0.070(9) -0.004(7) 0.000(7) 0.007(7)
O10 0.096(9) 0.089(9) 0.085(9) 0.016(7) -0.003(8) 0.013(7)
O11 0.107(9) 0.098(9) 0.102(10) -0.005(8) 0.003(8) 0.003(8)
O12 0.104(9) 0.104(9) 0.103(10) -0.007(8) 0.012(8) -0.006(8)
O13 0.123(10) 0.120(10) 0.140(11) -0.005(8) -0.014(8) -0.008(8)
O14 0.108(10) 0.087(9) 0.096(10) 0.001(7) -0.004(8) -0.015(8)
O15 0.108(10) 0.109(10) 0.118(11) 0.006(8) -0.004(8) 0.019(8)
O16 0.178(13) 0.186(13) 0.179(14) -0.008(9) 0.002(9) -0.005(9)
C1 0.125(14) 0.119(14) 0.126(14) 0.000(9) 0.006(9) -0.007(9)
C2 0.076(11) 0.085(11) 0.078(12) 0.007(9) 0.003(9) -0.001(9)
C3 0.093(12) 0.089(12) 0.078(12) 0.000(9) 0.000(9) -0.008(9)
C4 0.092(12) 0.085(12) 0.088(12) 0.015(9) -0.009(9) 0.007(9)
C5 0.111(13) 0.113(13) 0.101(13) 0.005(9) 0.003(9) 0.007(9)
C6 0.066(10) 0.071(10) 0.071(11) 0.009(9) -0.012(9) 0.006(8)
C7 0.098(12) 0.084(11) 0.080(12) 0.009(9) 0.004(9) -0.009(9)
C8 0.100(13) 0.105(13) 0.104(14) 0.002(9) 0.000(9) 0.001(9)
C9 0.079(10) 0.070(10) 0.074(11) -0.001(9) 0.005(9) -0.008(9)
C10 0.119(14) 0.117(14) 0.115(14) 0.000(9) -0.005(9) 0.014(9)
C11 0.118(14) 0.123(14) 0.119(14) 0.015(9) 0.010(9) -0.005(9)
C12 0.102(12) 0.107(13) 0.092(13) 0.006(9) 0.001(9) -0.004(9)
C13 0.126(14) 0.127(14) 0.120(15) -0.012(9) -0.004(9) -0.005(9)
C14 0.096(12) 0.100(12) 0.092(13) 0.010(9) 0.003(9) 0.013(9)
C17 0.20(2) 0.22(2) 0.22(2) 0.000(10) 0.004(10) 0.002(10)
C18 0.177(19) 0.177(19) 0.19(2) -0.004(10) -0.001(10) 0.011(10)
C19 0.107(13) 0.107(12) 0.103(13) -0.006(9) 0.005(9) 0.005(9)
C20 0.111(13) 0.111(13) 0.108(13) 0.013(9) 0.000(9) 0.002(9)
C21 0.097(12) 0.096(12) 0.088(12) -0.008(9) -0.006(9) 0.000(9)
C22 0.108(13) 0.099(12) 0.091(12) 0.007(9) 0.010(9) -0.012(9)
C23 0.113(13) 0.110(13) 0.107(13) -0.020(9) 0.005(9) 0.006(9)
C24 0.074(10) 0.070(10) 0.075(11) -0.008(9) 0.001(9) -0.002(8)
C25 0.090(12) 0.104(12) 0.093(13) 0.006(9) 0.005(9) -0.013(9)
C26 0.068(10) 0.064(10) 0.063(11) 0.010(8) 0.002(8) -0.010(8)
C27 0.088(11) 0.084(11) 0.073(11) 0.005(9) 0.003(9) -0.005(8)
C28 0.104(12) 0.108(13) 0.103(13) 0.004(9) 0.013(9) -0.013(9)
C29 0.098(12) 0.087(12) 0.084(12) -0.010(9) 0.009(9) -0.002(9)
C30 0.099(12) 0.087(12) 0.089(12) 0.000(9) -0.005(9) 0.003(9)
C31 0.091(11) 0.082(11) 0.078(12) 0.005(9) 0.001(9) -0.013(9)
C32 0.113(13) 0.119(13) 0.110(14) 0.004(9) -0.011(9) 0.002(9)
C33 0.093(12) 0.101(12) 0.095(12) 0.008(9) -0.008(9) 0.006(9)
C34 0.108(13) 0.089(12) 0.093(13) 0.010(9) -0.003(9) 0.002(9)
C35 0.091(12) 0.094(12) 0.095(12) -0.002(9) 0.002(9) -0.009(9)
C36 0.094(13) 0.103(13) 0.100(13) 0.004(9) -0.004(9) 0.003(9)
C37 0.103(12) 0.100(12) 0.092(13) -0.011(9) -0.003(9) 0.001(9)
C38 0.059(10) 0.061(10) 0.060(11) -0.005(8) -0.011(8) 0.003(8)
C39 0.065(10) 0.072(10) 0.069(11) 0.010(9) -0.010(8) 0.000(8)
C40 0.091(12) 0.090(12) 0.095(12) 0.006(9) -0.004(9) -0.004(9)
C41 0.083(11) 0.089(11) 0.081(12) 0.002(9) -0.001(9) 0.005(9)
C42 0.141(16) 0.148(16) 0.136(16) 0.006(10) 0.004(9) -0.001(10)
C43 0.098(12) 0.094(12) 0.084(12) 0.000(9) 0.008(9) -0.002(9)
C44 0.126(15) 0.134(15) 0.127(15) 0.006(10) 0.002(9) 0.002(9)
C45 0.151(17) 0.154(17) 0.140(17) 0.004(10) -0.001(10) 0.014(10)
C46 0.096(12) 0.088(12) 0.081(12) 0.011(9) -0.005(9) 0.004(9)
C47 0.073(11) 0.080(11) 0.069(11) -0.017(9) -0.005(8) 0.001(8)
C48 0.118(13) 0.110(13) 0.113(14) 0.003(9) -0.004(9) -0.001(9)
C49 0.080(11) 0.071(10) 0.072(11) 0.006(8) -0.003(8) 0.001(8)
C50 0.079(11) 0.070(10) 0.074(11) -0.008(9) 0.007(9) 0.012(8)
C51 0.084(11) 0.075(11) 0.073(12) -0.001(9) -0.004(9) 0.000(9)
C52 0.087(12) 0.089(12) 0.075(12) 0.016(9) 0.007(9) 0.000(9)
C53 0.19(2) 0.20(2) 0.19(2) -0.009(10) -0.001(10) -0.004(10)
C54 0.121(13) 0.113(13) 0.102(14) 0.013(9) -0.007(9) 0.002(9)
C55 0.114(13) 0.107(13) 0.114(13) 0.009(9) 0.003(9) -0.001(9)
C56 0.072(10) 0.066(10) 0.057(11) 0.005(9) -0.009(8) -0.012(8)
C57 0.090(12) 0.087(11) 0.082(12) -0.002(9) 0.005(9) 0.002(9)
C58 0.072(11) 0.081(11) 0.074(11) 0.001(9) 0.004(8) 0.003(9)
C59 0.146(16) 0.147(16) 0.136(16) -0.001(10) -0.006(10) 0.003(10)
C60 0.115(14) 0.118(14) 0.108(14) 0.006(9) 0.015(9) -0.002(9)
C61 0.114(13) 0.116(13) 0.118(14) 0.009(9) 0.005(9) -0.013(9)
C62 0.097(12) 0.093(12) 0.088(12) 0.010(9) 0.002(9) 0.009(9)
C63 0.063(10) 0.077(11) 0.082(11) 0.004(9) 0.001(9) -0.013(8)
C64 0.139(15) 0.135(15) 0.139(16) -0.005(9) -0.006(9) -0.008(9)
C65 0.28(3) 0.28(3) 0.29(3) -0.006(10) 0.002(10) -0.004(10)
C66 0.115(14) 0.120(14) 0.115(15) -0.008(9) 0.004(9) -0.009(10)
C68 0.139(16) 0.144(16) 0.146(16) 0.002(10) -0.004(10) -0.008(10)

loop_
_atom_type_symbol
_atom_type_description
_atom_type_scat_dispersion_real
_atom_type_scat_dispersion_imag
_atom_type_scat_source
C C 0.0033 0.0016 'International Tables Vol C Tables 4.2.6.8 and 6.1.1.4'
H H 0.0000 0.0000 'International Tables Vol C Tables 4.2.6.8 and 6.1.1.4'
N N 0.0061 0.0033 'International Tables Vol C Tables 4.2.6.8 and 6.1.1.4'
O O 0.0106 0.0060 'International Tables Vol C Tables 4.2.6.8 and 6.1.1.4'
Tb Tb -0.1723 4.1537 'International Tables Vol C Tables 4.2.6.8 and 6.1.1.4'
Cd Cd -0.8075 1.2024 'International Tables Vol C Tables 4.2.6.8 and 6.1.1.4'

loop_
_geom_angle_atom_site_label_1
_geom_angle_atom_site_label_2
_geom_angle_atom_site_label_3
_geom_angle
_geom_angle_site_symmetry_1
_geom_angle_site_symmetry_3
_geom_angle_publ_flag
O15 Tb1 O5 73.8(7) . . ?
O15 Tb1 O14 77.7(7) . . ?
O5 Tb1 O14 119.0(7) . . ?
O15 Tb1 O2 115.9(7) . . ?
O5 Tb1 O2 167.1(6) . . ?
O14 Tb1 O2 72.7(6) . . ?
O15 Tb1 O11 147.5(7) . . ?
O5 Tb1 O11 109.6(7) . . ?
O14 Tb1 O11 72.6(6) . . ?
O2 Tb1 O11 67.3(6) . . ?
O15 Tb1 O8 72.7(6) . . ?
O5 Tb1 O8 66.0(6) . . ?
O14 Tb1 O8 147.1(6) . . ?
O2 Tb1 O8 107.6(5) . . ?
O11 Tb1 O8 139.1(6) . . ?
O15 Tb1 O12 138.9(7) . . ?
O5 Tb1 O12 65.2(6) . . ?
O14 Tb1 O12 124.2(6) . . ?
O2 Tb1 O12 104.3(6) . . ?
O11 Tb1 O12 56.8(6) . . ?
O8 Tb1 O12 88.2(6) . . ?
O15 Tb1 O7 124.9(7) . . ?
O5 Tb1 O7 103.6(6) . . ?
O14 Tb1 O7 136.7(6) . . ?
O2 Tb1 O7 64.2(6) . . ?
O11 Tb1 O7 86.5(6) . . ?
O8 Tb1 O7 57.8(5) . . ?
O12 Tb1 O7 65.7(6) . . ?
O15 Tb1 O6 87.8(6) . . ?
O5 Tb1 O6 55.5(6) . . ?
O14 Tb1 O6 70.8(6) . . ?
O2 Tb1 O6 130.3(6) . . ?
O11 Tb1 O6 70.3(6) . . ?
O8 Tb1 O6 121.5(5) . . ?
O12 Tb1 O6 71.4(6) . . ?
O7 Tb1 O6 137.0(5) . . ?
O15 Tb1 O1 68.4(6) . . ?
O5 Tb1 O1 127.3(6) . . ?
O14 Tb1 O1 87.3(6) . . ?
O2 Tb1 O1 54.9(6) . . ?
O11 Tb1 O1 122.1(6) . . ?
O8 Tb1 O1 68.6(5) . . ?
O12 Tb1 O1 137.8(6) . . ?
O7 Tb1 O1 72.1(6) . . ?
O6 Tb1 O1 150.8(5) . . ?
O15 Tb1 Cd1 125.5(5) . . ?
O5 Tb1 Cd1 143.9(5) . . ?
O14 Tb1 Cd1 51.4(5) . . ?
O2 Tb1 Cd1 38.2(4) . . ?
O11 Tb1 Cd1 36.8(4) . . ?
O8 Tb1 Cd1 144.0(3) . . ?
O12 Tb1 Cd1 91.2(4) . . ?
O7 Tb1 Cd1 89.4(4) . . ?
O6 Tb1 Cd1 92.1(4) . . ?
O1 Tb1 Cd1 88.6(4) . . ?
O15 Tb1 Cd2 52.9(5) . . ?
O5 Tb1 Cd2 37.0(5) . . ?
O14 Tb1 Cd2 127.1(5) . . ?
O2 Tb1 Cd2 141.5(4) . . ?
O11 Tb1 Cd2 144.7(4) . . ?
O8 Tb1 Cd2 36.4(3) . . ?
O12 Tb1 Cd2 90.4(4) . . ?
O7 Tb1 Cd2 91.6(4) . . ?
O6 Tb1 Cd2 88.1(4) . . ?
O1 Tb1 Cd2 90.4(4) . . ?
Cd1 Tb1 Cd2 178.30(7) . . ?
O13 Cd1 O11 111.6(8) . . ?
O13 Cd1 N4 103.0(8) . . ?
O11 Cd1 N4 81.7(7) . . ?
O13 Cd1 O2 88.1(7) . . ?
O11 Cd1 O2 71.4(7) . . ?
N4 Cd1 O2 153.0(7) . . ?
O13 Cd1 N1 135.8(8) . . ?
O11 Cd1 N1 102.0(7) . . ?
N4 Cd1 N1 109.7(8) . . ?
O2 Cd1 N1 75.9(7) . . ?
O13 Cd1 O10 80.8(7) . 4_565 ?
O11 Cd1 O10 150.2(7) . 4_565 ?
N4 Cd1 O10 68.9(7) . 4_565 ?
O2 Cd1 O10 137.8(6) . 4_565 ?
N1 Cd1 O10 84.1(7) . 4_565 ?
O13 Cd1 Tb1 83.7(6) . . ?
O11 Cd1 Tb1 40.7(5) . . ?
N4 Cd1 Tb1 117.1(6) . . ?
O2 Cd1 Tb1 39.0(4) . . ?
N1 Cd1 Tb1 105.9(5) . . ?
O10 Cd1 Tb1 164.3(4) 4_565 . ?
N3 Cd2 N2 112.2(8) . . ?
N3 Cd2 O8 78.1(7) . . ?
N2 Cd2 O8 102.7(6) . . ?
N3 Cd2 O5 148.5(8) . . ?
N2 Cd2 O5 79.0(8) . . ?
O8 Cd2 O5 70.6(6) . . ?
N3 Cd2 O16 101.1(9) . . ?
N2 Cd2 O16 136.1(9) . . ?
O8 Cd2 O16 111.7(9) . . ?
O5 Cd2 O16 87.3(9) . . ?
N3 Cd2 O9 70.0(7) . . ?
N2 Cd2 O9 86.7(7) . . ?
O8 Cd2 O9 147.9(6) . . ?
O5 Cd2 O9 141.4(7) . . ?
O16 Cd2 O9 78.5(9) . . ?
N3 Cd2 Tb1 113.3(6) . . ?
N2 Cd2 Tb1 107.4(6) . . ?
O8 Cd2 Tb1 41.7(4) . . ?
O5 Cd2 Tb1 37.0(5) . . ?
O16 Cd2 Tb1 83.2(8) . . ?
O9 Cd2 Tb1 161.7(4) . . ?
C8 N1 C9 121(3) . . ?
C8 N1 Cd1 125(2) . . ?
C9 N1 Cd1 113.0(19) . . ?
C25 N2 C24 112(2) . 3_655 ?
C25 N2 Cd2 128(2) . . ?
C24 N2 Cd2 119.6(18) 3_655 . ?
C40 N3 C41 117(2) . . ?
C40 N3 Cd2 126.2(19) . . ?
C41 N3 Cd2 115.5(17) . . ?
C56 N4 C57 121(3) . . ?
C56 N4 Cd1 113.9(18) . . ?
C57 N4 Cd1 122(2) . . ?
C2 O1 C1 116(2) . . ?
C2 O1 Tb1 117.6(14) . . ?
C1 O1 Tb1 123.4(17) . . ?
C7 O2 Cd1 118.7(15) . . ?
C7 O2 Tb1 138.2(16) . . ?
Cd1 O2 Tb1 102.8(7) . . ?
C14 O3 C15 113(3) . . ?
C19 O4 C18 123(2) . . ?
C31 O5 Cd2 116.0(16) . . ?
C31 O5 Tb1 137.7(17) . . ?
Cd2 O5 Tb1 106.0(9) . . ?
C30 O6 C32 108(2) . . ?
C30 O6 Tb1 118.2(16) . . ?
C32 O6 Tb1 128.4(15) . . ?
C34 O7 C33 116(2) . . ?
C34 O7 Tb1 116.5(19) . . ?
C33 O7 Tb1 127.8(16) . . ?
C39 O8 Cd2 130.9(16) . . ?
C39 O8 Tb1 127.2(15) . . ?
Cd2 O8 Tb1 101.9(6) . . ?
C46 O9 C47 115(2) . . ?
C46 O9 Cd2 113.5(15) . . ?
C47 O9 Cd2 119.2(14) . . ?
C50 O10 C51 123(2) . 3_655 ?
C50 O10 Cd1 117.3(16) . 3_655 ?
C51 O10 Cd1 105.7(15) 3_655 3_655 ?
C63 O11 Cd1 124.3(16) . . ?
C63 O11 Tb1 133.1(16) . . ?
Cd1 O11 Tb1 102.5(8) . . ?
C62 O12 C64 118(2) . . ?
C62 O12 Tb1 114.9(18) . . ?
C64 O12 Tb1 126.6(17) . . ?
C66 O13 Cd1 111(2) . . ?
C66 O14 Tb1 154(2) . . ?
C68 O15 Tb1 147(3) . . ?
C68 O16 Cd2 105(3) . . ?
O1 C1 H1A 109.5 . . ?
O1 C1 H1B 109.5 . . ?
H1A C1 H1B 109.5 . . ?
O1 C1 H1C 109.5 . . ?
H1A C1 H1C 109.5 . . ?
H1B C1 H1C 109.5 . . ?
C3 C2 O1 133(3) . . ?
C3 C2 C7 113(3) . . ?
O1 C2 C7 114(2) . . ?
C4 C3 C2 124(3) . . ?
C4 C3 H3A 118.2 . . ?
C2 C3 H3A 118.2 . . ?
C3 C4 C5 120(3) . . ?
C3 C4 H4A 119.8 . . ?
C5 C4 H4A 119.8 . . ?
C4 C5 C6 122(3) . . ?
C4 C5 H5A 118.8 . . ?
C6 C5 H5A 118.8 . . ?
C8 C6 C7 134(3) . . ?
C8 C6 C5 114(3) . . ?
C7 C6 C5 112(3) . . ?
C6 C7 O2 121(2) . . ?
C6 C7 C2 129(3) . . ?
O2 C7 C2 109(2) . . ?
N1 C8 C6 123(3) . . ?
N1 C8 H8A 118.3 . . ?
C6 C8 H8A 118.3 . . ?
C14 C9 C10 112(3) . . ?
C14 C9 N1 131(3) . . ?
C10 C9 N1 117(3) . . ?
C11 C10 C9 127(4) . . ?
C11 C10 H10B 116.7 . . ?
C9 C10 H10B 116.7 . . ?
C10 C11 C12 115(3) . . ?
C10 C11 H11A 122.5 . . ?
C12 C11 H11A 122.5 . . ?
C11 C12 C13 126(3) . . ?
C11 C12 H12A 117.1 . . ?
C13 C12 H12A 117.1 . . ?
C12 C13 C14 104(3) . . ?
C12 C13 H13A 127.8 . . ?
C14 C13 H13A 127.8 . . ?
C9 C14 O3 114(3) . . ?
C9 C14 C13 134(3) . . ?
O3 C14 C13 111(3) . . ?
C16 C15 O3 98(2) . . ?
C16 C15 H15A 112.2 . . ?
O3 C15 H15A 112.2 . . ?
C16 C15 H15B 112.2 . . ?
O3 C15 H15B 112.2 . . ?
H15A C15 H15B 109.8 . . ?
C17 C16 C15 122(2) . . ?
C17 C16 H16A 106.9 . . ?
C15 C16 H16A 106.9 . . ?
C17 C16 H16B 106.9 . . ?
C15 C16 H16B 106.9 . . ?
H16A C16 H16B 106.7 . . ?
C16 C17 C18 125(3) . . ?
C16 C17 H17A 106.2 . . ?
C18 C17 H17A 106.2 . . ?
C16 C17 H17B 106.2 . . ?
C18 C17 H17B 106.2 . . ?
H17A C17 H17B 106.4 . . ?
C17 C18 O4 88(3) . . ?
C17 C18 H18A 114.0 . . ?
O4 C18 H18A 114.0 . . ?
C17 C18 H18B 114.0 . . ?
O4 C18 H18B 114.0 . . ?
H18A C18 H18B 111.2 . . ?
C24 C19 C20 130(3) . . ?
C24 C19 O4 115(3) . . ?
C20 C19 O4 115(3) . . ?
C21 C20 C19 118(3) . . ?
C21 C20 H20A 121.1 . . ?
C19 C20 H20A 121.1 . . ?
C20 C21 C22 117(3) . . ?
C20 C21 H21A 121.3 . . ?
C22 C21 H21A 121.3 . . ?
C21 C22 C23 126(3) . . ?
C21 C22 H22A 116.9 . . ?
C23 C22 H22A 116.9 . . ?
C24 C23 C22 117(3) . . ?
C24 C23 H23A 121.6 . . ?
C22 C23 H23A 121.6 . . ?
C19 C24 N2 135(3) . 4_565 ?
C19 C24 C23 111(3) . . ?
N2 C24 C23 114(2) 4_565 . ?
N2 C25 C26 125(3) . . ?
N2 C25 H25A 117.4 . . ?
C26 C25 H25A 117.4 . . ?
C31 C26 C27 120(3) . . ?
C31 C26 C25 124(3) . . ?
C27 C26 C25 115(2) . . ?
C28 C27 C26 111(3) . . ?
C28 C27 H27A 124.6 . . ?
C26 C27 H27A 124.6 . . ?
C27 C28 C29 132(4) . . ?
C27 C28 H28A 113.8 . . ?
C29 C28 H28A 113.8 . . ?
C28 C29 C30 120(3) . . ?
C28 C29 H29A 119.9 . . ?
C30 C29 H29A 119.9 . . ?
C29 C30 O6 137(3) . . ?
C29 C30 C31 114(3) . . ?
O6 C30 C31 109(3) . . ?
C26 C31 O5 127(3) . . ?
C26 C31 C30 121(3) . . ?
O5 C31 C30 110(2) . . ?
O6 C32 H32A 109.5 . . ?
O6 C32 H32B 109.5 . . ?
H32A C32 H32B 109.5 . . ?
O6 C32 H32C 109.5 . . ?
H32A C32 H32C 109.5 . . ?
H32B C32 H32C 109.5 . . ?
O7 C33 H33A 109.5 . . ?
O7 C33 H33B 109.5 . . ?
H33A C33 H33B 109.5 . . ?
O7 C33 H33C 109.5 . . ?
H33A C33 H33C 109.5 . . ?
H33B C33 H33C 109.5 . . ?
O7 C34 C39 117(3) . . ?
O7 C34 C35 124(3) . . ?
C39 C34 C35 120(3) . . ?
C36 C35 C34 115(3) . . ?
C36 C35 H35A 122.7 . . ?
C34 C35 H35A 122.7 . . ?
C37 C36 C35 122(3) . . ?
C37 C36 H36A 119.0 . . ?
C35 C36 H36A 119.0 . . ?
C36 C37 C38 130(3) . . ?
C36 C37 H37A 114.9 . . ?
C38 C37 H37A 114.9 . . ?
C40 C38 C39 133(3) . . ?
C40 C38 C37 120(3) . . ?
C39 C38 C37 107(2) . . ?
O8 C39 C38 119(2) . . ?
O8 C39 C34 115(3) . . ?
C38 C39 C34 125(3) . . ?
C38 C40 N3 122(3) . . ?
C38 C40 H40A 118.8 . . ?
N3 C40 H40A 118.8 . . ?
C46 C41 C42 120(3) . . ?
C46 C41 N3 120(3) . . ?
C42 C41 N3 120(3) . . ?
C43 C42 C41 107(3) . . ?
C43 C42 H42A 126.7 . . ?
C41 C42 H42A 126.7 . . ?
C44 C43 C42 132(3) . . ?
C44 C43 H43A 113.9 . . ?
C42 C43 H43A 113.9 . . ?
C43 C44 C45 125(3) . . ?
C43 C44 H44A 117.5 . . ?
C45 C44 H44A 117.5 . . ?
C44 C45 C46 112(3) . . ?
C44 C45 H45A 124.1 . . ?
C46 C45 H45A 124.1 . . ?
O9 C46 C41 115(2) . . ?
O9 C46 C45 123(3) . . ?
C41 C46 C45 122(3) . . ?
O9 C47 C48 111(2) . . ?
O9 C47 H47A 109.4 . . ?
C48 C47 H47A 109.4 . . ?
O9 C47 H47B 109.4 . . ?
C48 C47 H47B 109.4 . . ?
H47A C47 H47B 108.0 . . ?
C49 C48 C47 108(2) . . ?
C49 C48 H48A 110.0 . . ?
C47 C48 H48A 110.0 . . ?
C49 C48 H48B 110.0 . . ?
C47 C48 H48B 110.0 . . ?
H48A C48 H48B 108.4 . . ?
C48 C49 C50 112(2) . . ?
C48 C49 H49A 109.1 . . ?
C50 C49 H49A 109.1 . . ?
C48 C49 H49B 109.1 . . ?
C50 C49 H49B 109.1 . . ?
H49A C49 H49B 107.8 . . ?
O10 C50 C49 115(2) . . ?
O10 C50 H50A 108.5 . . ?
C49 C50 H50A 108.5 . . ?
O10 C50 H50B 108.5 . . ?
C49 C50 H50B 108.5 . . ?
H50A C50 H50B 107.5 . . ?
C56 C51 C52 133(3) . . ?
C56 C51 O10 117(3) . 4_565 ?
C52 C51 O10 109(3) . 4_565 ?
C51 C52 C53 115(3) . . ?
C51 C52 H52A 122.6 . . ?
C53 C52 H52A 122.6 . . ?
C54 C53 C52 117(4) . . ?
C54 C53 H53A 121.6 . . ?
C52 C53 H53A 121.6 . . ?
C55 C54 C53 112(3) . . ?
C55 C54 H54A 123.9 . . ?
C53 C54 H54A 123.9 . . ?
C54 C55 C56 133(3) . . ?
C54 C55 H55A 113.5 . . ?
C56 C55 H55A 113.5 . . ?
C51 C56 N4 129(3) . . ?
C51 C56 C55 107(3) . . ?
N4 C56 C55 122(3) . . ?
C58 C57 N4 125(3) . . ?
C58 C57 H57A 117.6 . . ?
N4 C57 H57A 117.6 . . ?
C59 C58 C57 116(3) . . ?
C59 C58 C63 103(3) . . ?
C57 C58 C63 140(3) . . ?
C58 C59 C60 131(4) . . ?
C58 C59 C63 37.8(18) . . ?
C60 C59 C63 95(3) . . ?
C58 C59 H59A 114.3 . . ?
C60 C59 H59A 114.3 . . ?
C63 C59 H59A 148.5 . . ?
C59 C60 C61 115(3) . . ?
C59 C60 H60A 122.6 . . ?
C61 C60 H60A 122.6 . . ?
C60 C61 C62 120(3) . . ?
C60 C61 H61A 120.1 . . ?
C62 C61 H61A 120.1 . . ?
C63 C62 O12 124(3) . . ?
C63 C62 C61 112(3) . . ?
O12 C62 C61 124(3) . . ?
C62 C63 C58 136(3) . . ?
C62 C63 O11 106(3) . . ?
C58 C63 O11 117(2) . . ?
C62 C63 C59 98(2) . . ?
C58 C63 C59 38.8(15) . . ?
O11 C63 C59 156(2) . . ?
O12 C64 H64A 109.5 . . ?
O12 C64 H64B 109.5 . . ?
H64A C64 H64B 109.5 . . ?
O12 C64 H64C 109.5 . . ?
H64A C64 H64C 109.5 . . ?
H64B C64 H64C 109.5 . . ?
C66 C65 H65A 109.5 . . ?
C66 C65 H65B 109.5 . . ?
H65A C65 H65B 109.5 . . ?
C66 C65 H65C 109.5 . . ?
H65A C65 H65C 109.5 . . ?
H65B C65 H65C 109.5 . . ?
O14 C66 O13 122(3) . . ?
O14 C66 C65 123(4) . . ?
O13 C66 C65 112(4) . . ?
C68 C67 H67A 109.5 . . ?
C68 C67 H67B 109.5 . . ?
H67A C67 H67B 109.5 . . ?
C68 C67 H67C 109.5 . . ?
H67A C67 H67C 109.5 . . ?
H67B C67 H67C 109.5 . . ?
O15 C68 O16 127(4) . . ?
O15 C68 C67 130(4) . . ?
O16 C68 C67 103(4) . . ?

loop_
_geom_bond_atom_site_label_1
_geom_bond_atom_site_label_2
_geom_bond_distance
_geom_bond_site_symmetry_2
_geom_bond_publ_flag
Tb1 O15 2.31(2) . ?
Tb1 O5 2.326(19) . ?
Tb1 O14 2.35(2) . ?
Tb1 O2 2.394(18) . ?
Tb1 O11 2.480(19) . ?
Tb1 O8 2.525(15) . ?
Tb1 O12 2.762(18) . ?
Tb1 O7 2.81(2) . ?
Tb1 O6 2.827(18) . ?
Tb1 O1 2.854(19) . ?
Tb1 Cd1 3.713(3) . ?
Tb1 Cd2 3.714(3) . ?
Cd1 O13 2.22(2) . ?
Cd1 O11 2.276(18) . ?
Cd1 N4 2.34(2) . ?
Cd1 O2 2.356(17) . ?
Cd1 N1 2.40(2) . ?
Cd1 O10 2.542(18) 4_565 ?
Cd2 N3 2.22(2) . ?
Cd2 N2 2.22(2) . ?
Cd2 O8 2.254(15) . ?
Cd2 O5 2.32(2) . ?
Cd2 O16 2.35(3) . ?
Cd2 O9 2.497(17) . ?
N1 C8 1.30(3) . ?
N1 C9 1.43(3) . ?
N2 C25 1.32(3) . ?
N2 C24 1.37(3) 3_655 ?
N3 C40 1.43(3) . ?
N3 C41 1.49(3) . ?
N4 C56 1.30(3) . ?
N4 C57 1.33(3) . ?
O1 C2 1.42(3) . ?
O1 C1 1.50(3) . ?
O2 C7 1.42(3) . ?
O3 C14 1.39(3) . ?
O3 C15 1.51(3) . ?
O4 C19 1.52(2) . ?
O4 C18 1.56(2) . ?
O5 C31 1.45(3) . ?
O6 C30 1.41(3) . ?
O6 C32 1.53(3) . ?
O7 C34 1.34(3) . ?
O7 C33 1.54(3) . ?
O8 C39 1.31(3) . ?
O9 C46 1.36(3) . ?
O9 C47 1.46(3) . ?
O10 C50 1.34(3) . ?
O10 C51 1.46(3) 3_655 ?
O10 Cd1 2.542(18) 3_655 ?
O11 C63 1.44(3) . ?
O12 C62 1.41(3) . ?
O12 C64 1.54(3) . ?
O13 C66 1.27(3) . ?
O14 C66 1.18(3) . ?
O15 C68 1.16(4) . ?
O16 C68 1.33(4) . ?
C1 H1A 0.9600 . ?
C1 H1B 0.9600 . ?
C1 H1C 0.9600 . ?
C2 C3 1.36(2) . ?
C2 C7 1.41(2) . ?
C3 C4 1.33(3) . ?
C3 H3A 0.9300 . ?
C4 C5 1.37(2) . ?
C4 H4A 0.9300 . ?
C5 C6 1.41(3) . ?
C5 H5A 0.9300 . ?
C6 C8 1.32(4) . ?
C6 C7 1.36(2) . ?
C8 H8A 0.9300 . ?
C9 C14 1.26(3) . ?
C9 C10 1.34(4) . ?
C10 C11 1.29(4) . ?
C10 H10B 0.9300 . ?
C11 C12 1.38(2) . ?
C11 H11A 0.9300 . ?
C12 C13 1.39(2) . ?
C12 H12A 0.9300 . ?
C13 C14 1.43(4) . ?
C13 H13A 0.9300 . ?
C15 C16 1.52(3) . ?
C15 H15A 0.9700 . ?
C15 H15B 0.9700 . ?
C16 C17 1.537(10) . ?
C16 H16A 0.9700 . ?
C16 H16B 0.9700 . ?
C17 C18 1.52(3) . ?
C17 H17A 0.9700 . ?
C17 H17B 0.9700 . ?
C18 H18A 0.9700 . ?
C18 H18B 0.9700 . ?
C19 C24 1.36(3) . ?
C19 C20 1.47(2) . ?
C20 C21 1.25(3) . ?
C20 H20A 0.9300 . ?
C21 C22 1.36(3) . ?
C21 H21A 0.9300 . ?
C22 C23 1.48(2) . ?
C22 H22A 0.9300 . ?
C23 C24 1.43(4) . ?
C23 H23A 0.9300 . ?
C24 N2 1.37(3) 4_565 ?
C25 C26 1.47(3) . ?
C25 H25A 0.9300 . ?
C26 C31 1.29(3) . ?
C26 C27 1.42(3) . ?
C27 C28 1.27(3) . ?
C27 H27A 0.9300 . ?
C28 C29 1.29(3) . ?
C28 H28A 0.9300 . ?
C29 C30 1.27(4) . ?
C29 H29A 0.9300 . ?
C30 C31 1.48(2) . ?
C32 H32A 0.9600 . ?
C32 H32B 0.9600 . ?
C32 H32C 0.9600 . ?
C33 H33A 0.9600 . ?
C33 H33B 0.9600 . ?
C33 H33C 0.9600 . ?
C34 C39 1.43(4) . ?
C34 C35 1.49(4) . ?
C35 C36 1.38(4) . ?
C35 H35A 0.9300 . ?
C36 C37 1.28(3) . ?
C36 H36A 0.9300 . ?
C37 C38 1.50(4) . ?
C37 H37A 0.9300 . ?
C38 C40 1.29(3) . ?
C38 C39 1.41(3) . ?
C40 H40A 0.9300 . ?
C41 C46 1.40(4) . ?
C41 C42 1.46(4) . ?
C42 C43 1.41(4) . ?
C42 H42A 0.9300 . ?
C43 C44 1.25(4) . ?
C43 H43A 0.9300 . ?
C44 C45 1.27(4) . ?
C44 H44A 0.9300 . ?
C45 C46 1.48(2) . ?
C45 H45A 0.9300 . ?
C47 C48 1.58(2) . ?
C47 H47A 0.9700 . ?
C47 H47B 0.9700 . ?
C48 C49 1.49(3) . ?
C48 H48A 0.9700 . ?
C48 H48B 0.9700 . ?
C49 C50 1.53(2) . ?
C49 H49A 0.9700 . ?
C49 H49B 0.9700 . ?
C50 H50A 0.9700 . ?
C50 H50B 0.9700 . ?
C51 C56 1.25(3) . ?
C51 C52 1.41(3) . ?
C51 O10 1.46(3) 4_565 ?
C52 C53 1.47(3) . ?
C52 H52A 0.9300 . ?
C53 C54 1.44(5) . ?
C53 H53A 0.9300 . ?
C54 C55 1.37(2) . ?
C54 H54A 0.9300 . ?
C55 C56 1.37(4) . ?
C55 H55A 0.9300 . ?
C57 C58 1.28(3) . ?
C57 H57A 0.9300 . ?
C58 C59 1.39(2) . ?
C58 C63 1.36(3) . ?
C59 C60 1.34(2) . ?
C59 C63 2.16(5) . ?
C59 H59A 0.9300 . ?
C60 C61 1.35(4) . ?
C60 H60A 0.9300 . ?
C61 C62 1.49(4) . ?
C61 H61A 0.9300 . ?
C62 C63 1.30(3) . ?
C64 H64A 0.9600 . ?
C64 H64B 0.9600 . ?
C64 H64C 0.9600 . ?
C65 C66 1.53(3) . ?
C65 H65A 0.9600 . ?
C65 H65B 0.9600 . ?
C65 H65C 0.9600 . ?
C67 C68 1.60(2) . ?
C67 H67A 0.9600 . ?
C67 H67B 0.9600 . ?
C67 H67C 0.9600 . ?

loop_
_platon_squeeze_void_nr
_platon_squeeze_void_average_x
_platon_squeeze_void_average_y
_platon_squeeze_void_average_z
_platon_squeeze_void_volume
_platon_squeeze_void_count_electrons
_platon_squeeze_void_content
1 -0.004 -0.003 0.083 3957 2003 ' '
2 -0.068 0.497 0.603 3957 2003 ' '
